data_4084924
loop_
_publ_author_name
'Hlina, Johann'
'Arp, Henning'
'Walewska, Ma\/lgorzata'
'Fl\"orke, Ulrich'
'Zangger, Klaus'
'Marschner, Christoph'
'Baumgartner, Judith'

_publ_section_title
;
 Coordination Chemistry of Cyclic Disilylated Germylenes and Stannylenes
 with Group 11 Metals.
;
_journal_issue 24
_journal_name_full Organometallics
_journal_page_first 7069
_journal_page_last 7077
_journal_paper_doi 10.1021/om500668r
_journal_volume 33
_journal_year 2014
_chemical_formula_sum 'C41 H63 B Cu F15 Ge N P Si8'
_chemical_formula_weight 1257.55
_chemical_name_systematic
; 
 ? 
;
_space_group_IT_number 33
_symmetry_cell_setting orthorhombic
_symmetry_space_group_name_Hall 'P 2c -2n'
_symmetry_space_group_name_H-M 'P n a 21'
_atom_sites_solution_hydrogens geom
_atom_sites_solution_primary direct
_atom_sites_solution_secondary difmap
_audit_creation_method SHELXL-97
_cell_angle_alpha 90.00
_cell_angle_beta 90.00
_cell_angle_gamma 90.00
_cell_formula_units_Z 4
_cell_length_a 22.059(4)
_cell_length_b 13.517(3)
_cell_length_c 19.985(4)
_cell_measurement_reflns_used 18783
_cell_measurement_temperature 100(2)
_cell_measurement_theta_max 52.570
_cell_measurement_theta_min 5.388
_cell_volume 5959(2)
_computing_cell_refinement 'Bruker XSCANS'
_computing_data_collection 'Bruker XSCANS'
_computing_data_reduction 'Bruker SHELXTL'
_computing_molecular_graphics 'Bruker SHELXTL'
_computing_publication_material 'Bruker SHELXTL'
_computing_structure_refinement 'SHELXL-97 (Sheldrick, 1997)'
_computing_structure_solution 'SHELXS-97 (Sheldrick, 1990)'
_diffrn_ambient_temperature 100(2)
_diffrn_measured_fraction_theta_full 0.998
_diffrn_measured_fraction_theta_max 0.998
_diffrn_measurement_device_type 'SMART APEX'
_diffrn_measurement_method '\w scans'
_diffrn_radiation_monochromator graphite
_diffrn_radiation_source 'fine-focus sealed tube'
_diffrn_radiation_type MoK\a
_diffrn_radiation_wavelength 0.71073
_diffrn_reflns_av_R_equivalents 0.0332
_diffrn_reflns_av_sigmaI/netI 0.0535
_diffrn_reflns_limit_h_max 27
_diffrn_reflns_limit_h_min -26
_diffrn_reflns_limit_k_max 12
_diffrn_reflns_limit_k_min -16
_diffrn_reflns_limit_l_max 24
_diffrn_reflns_limit_l_min -24
_diffrn_reflns_number 30611
_diffrn_reflns_theta_full 26.36
_diffrn_reflns_theta_max 26.36
_diffrn_reflns_theta_min 1.77
_exptl_absorpt_coefficient_mu 1.125
_exptl_absorpt_correction_T_max 0.8231
_exptl_absorpt_correction_T_min 0.6315
_exptl_absorpt_correction_type multi-scan
_exptl_absorpt_process_details SADABS
_exptl_crystal_colour colorless
_exptl_crystal_density_diffrn 1.402
_exptl_crystal_density_method 'not measured'
_exptl_crystal_description blocks
_exptl_crystal_F_000 2576
_exptl_crystal_size_max 0.45
_exptl_crystal_size_mid 0.36
_exptl_crystal_size_min 0.18
_platon_squeeze_details
;
;
_refine_diff_density_max 0.644
_refine_diff_density_min -0.259
_refine_diff_density_rms 0.056
_refine_ls_abs_structure_details 'Flack H D (1983), Acta Cryst. A39, 876-881'
_refine_ls_abs_structure_Flack 0.000(5)
_refine_ls_extinction_method none
_refine_ls_goodness_of_fit_ref 0.974
_refine_ls_hydrogen_treatment constr
_refine_ls_matrix_type full
_refine_ls_number_parameters 642
_refine_ls_number_reflns 11727
_refine_ls_number_restraints 1
_refine_ls_restrained_S_all 0.974
_refine_ls_R_factor_all 0.0308
_refine_ls_R_factor_gt 0.0283
_refine_ls_shift/su_max 0.007
_refine_ls_shift/su_mean 0.001
_refine_ls_structure_factor_coef Fsqd
_refine_ls_weighting_details 'calc w=1/[\s^2^(Fo^2^)+(0.0163P)^2^+0.0000P] where P=(Fo^2^+2Fc^2^)/3'
_refine_ls_weighting_scheme calc
_refine_ls_wR_factor_gt 0.0599
_refine_ls_wR_factor_ref 0.0606
_reflns_number_gt 10880
_reflns_number_total 11727
_reflns_threshold_expression >2sigma(I)
_cod_data_source_file om500668r_si_002.cif
_cod_data_source_block 10_967j
_cod_depositor_comments
;
The following automatic conversions were performed:

'_symmetry_cell_setting' value 'Orthorhombic' changed to
'orthorhombic' according to
/home/saulius/struct/COD-crude-data--automatic-downloads/rss-feeds/ACS/lib/dictionaries/cif_core.dic
dictionary named 'cif_core.dic' version 2.4.2 from 2011-04-26.

Automatic conversion script
Id: cif_fix_values 2935 2014-11-11 08:27:57Z andrius 

 Adding full bibliography for 4084918--4084926.cif.
;
_cod_original_sg_symbol_H-M Pna2(1)
_cod_database_code 4084924

loop_
_symmetry_equiv_pos_as_xyz
'x, y, z'
'-x, -y, z+1/2'
'x+1/2, -y+1/2, z'
'-x+1/2, y+1/2, z+1/2'

loop_
_atom_site_label
_atom_site_type_symbol
_atom_site_fract_x
_atom_site_fract_y
_atom_site_fract_z
_atom_site_U_iso_or_equiv
_atom_site_adp_type
_atom_site_occupancy
_atom_site_symmetry_multiplicity
_atom_site_calc_flag
_atom_site_refinement_flags
B1 B 0.67195(12) 0.18112(19) 0.93941(14) 0.0205(6) Uani 1 1 d .
C1 C 0.63770(10) 0.15292(17) 0.86963(12) 0.0192(5) Uani 1 1 d .
C2 C 0.62016(11) 0.21366(18) 0.81735(13) 0.0217(5) Uani 1 1 d .
C3 C 0.58672(11) 0.18253(19) 0.76354(13) 0.0249(6) Uani 1 1 d .
C4 C 0.56881(11) 0.0856(2) 0.75894(13) 0.0271(6) Uani 1 1 d .
C5 C 0.58459(11) 0.02150(19) 0.80884(14) 0.0269(6) Uani 1 1 d .
C6 C 0.61797(10) 0.05515(17) 0.86184(13) 0.0224(5) Uani 1 1 d .
C7 C 0.73643(10) 0.12479(17) 0.95100(12) 0.0200(5) Uani 1 1 d .
C8 C 0.76734(11) 0.13617(18) 1.01092(12) 0.0230(5) Uani 1 1 d .
C9 C 0.82363(11) 0.0968(2) 1.02421(13) 0.0275(6) Uani 1 1 d .
C10 C 0.85236(11) 0.04284(18) 0.97641(14) 0.0251(6) Uani 1 1 d .
C11 C 0.82456(11) 0.02839(17) 0.91571(13) 0.0244(6) Uani 1 1 d .
C12 C 0.76813(10) 0.06920(18) 0.90378(12) 0.0227(5) Uani 1 1 d .
C13 C 0.62132(10) 0.16540(18) 0.99902(12) 0.0205(5) Uani 1 1 d .
C14 C 0.57197(10) 0.22809(18) 1.00353(12) 0.0212(5) Uani 1 1 d .
C15 C 0.52684(10) 0.21980(18) 1.05051(14) 0.0247(5) Uani 1 1 d .
C16 C 0.52811(11) 0.14322(19) 1.09521(14) 0.0282(6) Uani 1 1 d .
C17 C 0.57549(12) 0.07648(19) 1.09237(14) 0.0289(6) Uani 1 1 d .
C18 C 0.62038(11) 0.08851(18) 1.04543(13) 0.0241(5) Uani 1 1 d .
C19 C 0.70376(9) 0.37530(17) 0.94183(11) 0.0168(5) Uani 1 1 d .
C20 C 0.58481(12) 0.4905(2) 0.70533(13) 0.0297(6) Uani 1 1 d .
H20A H 0.6229 0.5156 0.6854 0.036 Uiso 1 1 calc R
H20B H 0.5928 0.4223 0.7211 0.036 Uiso 1 1 calc R
C21 C 0.53745(14) 0.4852(2) 0.65040(14) 0.0426(8) Uani 1 1 d .
H21A H 0.4993 0.4600 0.6690 0.064 Uiso 1 1 calc R
H21B H 0.5516 0.4408 0.6149 0.064 Uiso 1 1 calc R
H21C H 0.5309 0.5515 0.6318 0.064 Uiso 1 1 calc R
C22 C 0.49091(11) 0.5290(2) 0.80445(15) 0.0315(6) Uani 1 1 d .
H22A H 0.4781 0.5708 0.8426 0.038 Uiso 1 1 calc R
H22B H 0.4622 0.5407 0.7672 0.038 Uiso 1 1 calc R
C23 C 0.48742(12) 0.4211(2) 0.82505(15) 0.0353(7) Uani 1 1 d .
H23A H 0.4958 0.3790 0.7862 0.053 Uiso 1 1 calc R
H23B H 0.4468 0.4066 0.8422 0.053 Uiso 1 1 calc R
H23C H 0.5175 0.4080 0.8601 0.053 Uiso 1 1 calc R
C24 C 0.55663(12) 0.6918(2) 0.74616(15) 0.0341(7) Uani 1 1 d .
H24A H 0.5289 0.6895 0.7072 0.041 Uiso 1 1 calc R
H24B H 0.5371 0.7326 0.7812 0.041 Uiso 1 1 calc R
C25 C 0.61566(12) 0.7408(2) 0.72514(14) 0.0311(6) Uani 1 1 d .
H25A H 0.6423 0.7474 0.7641 0.047 Uiso 1 1 calc R
H25B H 0.6071 0.8065 0.7067 0.047 Uiso 1 1 calc R
H25C H 0.6357 0.7002 0.6910 0.047 Uiso 1 1 calc R
C26 C 0.54765(11) 0.5679(2) 0.99879(14) 0.0293(6) Uani 1 1 d .
H26A H 0.5436 0.5222 1.0366 0.044 Uiso 1 1 calc R
H26B H 0.5627 0.5318 0.9596 0.044 Uiso 1 1 calc R
H26C H 0.5081 0.5970 0.9885 0.044 Uiso 1 1 calc R
C27 C 0.86845(14) 0.3239(2) 0.9737(2) 0.0621(11) Uani 1 1 d .
H27A H 0.8875 0.2588 0.9687 0.093 Uiso 1 1 calc R
H27B H 0.8264 0.3156 0.9887 0.093 Uiso 1 1 calc R
H27C H 0.8910 0.3627 1.0069 0.093 Uiso 1 1 calc R
C28 C 0.64281(13) 0.3827(2) 1.11974(14) 0.0368(7) Uani 1 1 d .
H28A H 0.6416 0.3427 1.1606 0.055 Uiso 1 1 calc R
H28B H 0.6564 0.3416 1.0822 0.055 Uiso 1 1 calc R
H28C H 0.6022 0.4084 1.1102 0.055 Uiso 1 1 calc R
C29 C 0.60550(12) 0.7551(2) 0.94785(16) 0.0390(7) Uani 1 1 d .
H29A H 0.5643 0.7751 0.9357 0.058 Uiso 1 1 calc R
H29B H 0.6246 0.7217 0.9098 0.058 Uiso 1 1 calc R
H29C H 0.6292 0.8138 0.9598 0.058 Uiso 1 1 calc R
C30 C 0.78051(15) 0.5569(3) 0.73491(16) 0.0552(10) Uani 1 1 d .
H30A H 0.7739 0.5988 0.6956 0.083 Uiso 1 1 calc R
H30B H 0.7414 0.5332 0.7517 0.083 Uiso 1 1 calc R
H30C H 0.8059 0.5002 0.7225 0.083 Uiso 1 1 calc R
C31 C 0.91029(13) 0.7435(2) 0.95701(16) 0.0422(8) Uani 1 1 d .
H31A H 0.9232 0.7860 0.9941 0.063 Uiso 1 1 calc R
H31B H 0.8871 0.7827 0.9247 0.063 Uiso 1 1 calc R
H31C H 0.9461 0.7154 0.9350 0.063 Uiso 1 1 calc R
C32 C 0.57493(14) 0.7391(2) 1.09564(17) 0.0462(8) Uani 1 1 d .
H32A H 0.6045 0.7904 1.1073 0.069 Uiso 1 1 calc R
H32B H 0.5699 0.6938 1.1335 0.069 Uiso 1 1 calc R
H32C H 0.5359 0.7700 1.0852 0.069 Uiso 1 1 calc R
C33 C 0.77643(14) 0.7487(2) 0.81371(18) 0.0503(9) Uani 1 1 d .
H33A H 0.7712 0.7817 0.7704 0.075 Uiso 1 1 calc R
H33B H 0.7991 0.7920 0.8440 0.075 Uiso 1 1 calc R
H33C H 0.7366 0.7342 0.8331 0.075 Uiso 1 1 calc R
C34 C 0.91089(13) 0.5667(3) 1.04882(16) 0.0485(8) Uani 1 1 d .
H34A H 0.9448 0.5383 1.0237 0.073 Uiso 1 1 calc R
H34B H 0.8872 0.5134 1.0693 0.073 Uiso 1 1 calc R
H34C H 0.9266 0.6104 1.0839 0.073 Uiso 1 1 calc R
C35 C 0.66999(15) 0.5597(3) 1.20564(15) 0.0462(8) Uani 1 1 d .
H35A H 0.6286 0.5832 1.1978 0.069 Uiso 1 1 calc R
H35B H 0.6968 0.6165 1.2128 0.069 Uiso 1 1 calc R
H35C H 0.6707 0.5171 1.2453 0.069 Uiso 1 1 calc R
C36 C 0.89782(14) 0.6617(3) 0.77205(17) 0.0505(9) Uani 1 1 d .
H36A H 0.9209 0.6006 0.7651 0.076 Uiso 1 1 calc R
H36B H 0.9181 0.7024 0.8058 0.076 Uiso 1 1 calc R
H36C H 0.8954 0.6984 0.7299 0.076 Uiso 1 1 calc R
C37 C 0.79655(15) 0.7365(3) 1.13767(18) 0.0638(11) Uani 1 1 d .
H37A H 0.8312 0.7819 1.1392 0.096 Uiso 1 1 calc R
H37B H 0.8068 0.6753 1.1613 0.096 Uiso 1 1 calc R
H37C H 0.7615 0.7677 1.1592 0.096 Uiso 1 1 calc R
C38 C 0.75784(14) 0.8271(2) 1.0068(2) 0.0526(9) Uani 1 1 d .
H38A H 0.7229 0.8567 1.0295 0.079 Uiso 1 1 calc R
H38B H 0.7478 0.8152 0.9597 0.079 Uiso 1 1 calc R
H38C H 0.7925 0.8723 1.0095 0.079 Uiso 1 1 calc R
C39 C 0.77403(14) 0.4368(3) 1.14799(18) 0.0563(10) Uani 1 1 d .
H39A H 0.7735 0.3989 1.1898 0.084 Uiso 1 1 calc R
H39B H 0.8031 0.4913 1.1518 0.084 Uiso 1 1 calc R
H39C H 0.7860 0.3933 1.1110 0.084 Uiso 1 1 calc R
C40 C 0.83144(19) 0.3110(3) 0.8275(2) 0.0729(13) Uani 1 1 d .
H40A H 0.8498 0.2450 0.8275 0.109 Uiso 1 1 calc R
H40B H 0.8364 0.3413 0.7833 0.109 Uiso 1 1 calc R
H40C H 0.7882 0.3055 0.8380 0.109 Uiso 1 1 calc R
C41 C 0.95050(15) 0.4095(3) 0.8673(3) 0.0922(18) Uani 1 1 d .
H41A H 0.9691 0.4580 0.8974 0.138 Uiso 1 1 calc R
H41B H 0.9523 0.4342 0.8212 0.138 Uiso 1 1 calc R
H41C H 0.9726 0.3467 0.8703 0.138 Uiso 1 1 calc R
Cu2 Cu 0.639255(13) 0.54846(2) 0.853091(15) 0.02176(7) Uani 1 1 d .
F1 F 0.63621(6) 0.31077(10) 0.81756(7) 0.0298(4) Uani 1 1 d .
F2 F 0.56953(6) 0.24653(12) 0.71532(7) 0.0342(4) Uani 1 1 d .
F3 F 0.53431(7) 0.05536(12) 0.70757(8) 0.0397(4) Uani 1 1 d .
F4 F 0.56639(7) -0.07390(11) 0.80629(9) 0.0408(4) Uani 1 1 d .
F5 F 0.63213(7) -0.01078(10) 0.91044(8) 0.0322(4) Uani 1 1 d .
F6 F 0.74453(6) 0.05141(11) 0.84306(7) 0.0300(3) Uani 1 1 d .
F7 F 0.85204(6) -0.02666(11) 0.86862(8) 0.0330(4) Uani 1 1 d .
F8 F 0.90749(7) 0.00376(12) 0.98777(8) 0.0381(4) Uani 1 1 d .
F9 F 0.85105(7) 0.11322(12) 1.08376(8) 0.0407(4) Uani 1 1 d .
F10 F 0.74220(6) 0.19205(11) 1.06013(7) 0.0313(3) Uani 1 1 d .
F11 F 0.56693(6) 0.30428(10) 0.95958(7) 0.0279(3) Uani 1 1 d .
F12 F 0.48160(6) 0.28688(11) 1.05329(8) 0.0349(4) Uani 1 1 d .
F13 F 0.48443(7) 0.13271(12) 1.14101(8) 0.0403(4) Uani 1 1 d .
F14 F 0.57754(8) 0.00050(12) 1.13584(9) 0.0421(4) Uani 1 1 d .
F15 F 0.66515(7) 0.02004(10) 1.04659(8) 0.0324(4) Uani 1 1 d .
Ge1 Ge 0.715684(10) 0.520807(17) 0.930357(13) 0.01637(6) Uani 1 1 d .
N1 N 0.68971(8) 0.29396(14) 0.94052(10) 0.0184(4) Uani 1 1 d .
P1 P 0.56704(3) 0.56650(5) 0.77807(3) 0.02387(14) Uani 1 1 d .
Si1 Si 0.82122(3) 0.54253(5) 0.90279(4) 0.02181(15) Uani 1 1 d .
Si2 Si 0.69744(3) 0.59396(5) 1.03866(3) 0.01917(14) Uani 1 1 d .
Si3 Si 0.77759(3) 0.70727(6) 1.04788(4) 0.03063(18) Uani 1 1 d .
Si4 Si 0.86115(3) 0.63975(6) 0.99040(4) 0.02798(17) Uani 1 1 d .
Si5 Si 0.86940(4) 0.38959(6) 0.89184(6) 0.0470(2) Uani 1 1 d .
Si6 Si 0.81932(3) 0.63018(6) 0.80147(4) 0.03499(19) Uani 1 1 d .
Si7 Si 0.69647(3) 0.48802(6) 1.13144(4) 0.02790(16) Uani 1 1 d .
Si8 Si 0.60252(3) 0.66852(5) 1.02106(4) 0.02508(16) Uani 1 1 d .

loop_
_atom_site_aniso_label
_atom_site_aniso_U_11
_atom_site_aniso_U_22
_atom_site_aniso_U_33
_atom_site_aniso_U_23
_atom_site_aniso_U_13
_atom_site_aniso_U_12
B1 0.0226(13) 0.0140(13) 0.0249(15) 0.0011(11) 0.0008(11) -0.0019(10)
C1 0.0152(11) 0.0152(12) 0.0272(14) 0.0006(10) 0.0037(9) 0.0012(9)
C2 0.0217(12) 0.0161(13) 0.0272(14) -0.0022(11) 0.0017(10) -0.0040(10)
C3 0.0241(13) 0.0264(15) 0.0243(14) 0.0019(11) 0.0008(11) 0.0001(10)
C4 0.0246(13) 0.0302(15) 0.0265(14) -0.0108(12) 0.0022(11) -0.0072(11)
C5 0.0301(14) 0.0191(14) 0.0316(15) -0.0089(12) 0.0069(12) -0.0046(11)
C6 0.0235(12) 0.0134(12) 0.0304(14) -0.0001(11) 0.0040(11) 0.0002(9)
C7 0.0226(12) 0.0116(12) 0.0259(13) 0.0073(10) 0.0029(10) -0.0011(9)
C8 0.0289(13) 0.0166(13) 0.0234(13) 0.0006(11) 0.0020(11) 0.0033(10)
C9 0.0318(14) 0.0228(14) 0.0279(14) 0.0051(11) -0.0086(11) -0.0012(11)
C10 0.0195(13) 0.0205(14) 0.0352(16) 0.0072(11) 0.0003(11) 0.0042(10)
C11 0.0227(12) 0.0186(13) 0.0319(16) 0.0034(11) 0.0071(11) 0.0011(10)
C12 0.0245(12) 0.0194(13) 0.0241(13) 0.0062(11) 0.0002(10) -0.0015(10)
C13 0.0207(12) 0.0172(13) 0.0235(13) -0.0001(10) -0.0002(10) -0.0040(10)
C14 0.0246(12) 0.0151(12) 0.0239(13) -0.0014(10) 0.0001(10) -0.0035(10)
C15 0.0206(12) 0.0193(13) 0.0342(14) -0.0077(12) -0.0005(11) 0.0005(10)
C16 0.0289(14) 0.0254(15) 0.0305(14) -0.0064(12) 0.0113(11) -0.0072(11)
C17 0.0365(15) 0.0166(14) 0.0335(15) 0.0033(12) 0.0084(12) -0.0018(11)
C18 0.0272(13) 0.0153(12) 0.0297(14) -0.0016(11) 0.0057(11) 0.0023(10)
C19 0.0145(11) 0.0198(13) 0.0162(13) 0.0026(10) -0.0008(9) 0.0005(9)
C20 0.0374(15) 0.0269(15) 0.0249(14) 0.0045(12) -0.0034(12) -0.0059(12)
C21 0.0482(18) 0.054(2) 0.0250(16) 0.0060(14) -0.0085(13) -0.0197(15)
C22 0.0223(13) 0.0326(16) 0.0396(16) 0.0058(13) -0.0040(12) -0.0015(11)
C23 0.0294(14) 0.0359(17) 0.0405(17) 0.0073(14) 0.0039(12) -0.0024(12)
C24 0.0330(15) 0.0237(15) 0.0457(18) 0.0082(13) -0.0138(13) 0.0020(12)
C25 0.0358(15) 0.0254(15) 0.0320(16) 0.0024(12) -0.0009(12) 0.0038(12)
C26 0.0223(13) 0.0319(16) 0.0338(16) 0.0031(12) 0.0032(11) 0.0048(11)
C27 0.0370(18) 0.0326(18) 0.117(3) 0.030(2) -0.0117(19) 0.0007(14)
C28 0.0460(17) 0.0320(17) 0.0325(16) 0.0086(13) 0.0019(13) -0.0066(13)
C29 0.0347(15) 0.0292(16) 0.053(2) 0.0120(13) -0.0016(14) 0.0053(12)
C30 0.049(2) 0.086(3) 0.0307(18) 0.0039(18) -0.0015(15) -0.0165(18)
C31 0.0287(14) 0.0430(19) 0.055(2) 0.0022(15) 0.0007(14) -0.0172(13)
C32 0.0437(18) 0.0358(18) 0.059(2) -0.0136(16) 0.0130(15) 0.0067(14)
C33 0.0424(18) 0.047(2) 0.062(2) 0.0268(18) -0.0144(16) -0.0045(15)
C34 0.0341(16) 0.069(2) 0.0430(19) 0.0148(17) -0.0146(14) -0.0050(15)
C35 0.0529(19) 0.060(2) 0.0259(16) -0.0045(15) 0.0022(14) -0.0172(16)
C36 0.0411(18) 0.064(2) 0.047(2) 0.0227(17) 0.0077(15) -0.0135(16)
C37 0.048(2) 0.096(3) 0.048(2) -0.032(2) -0.0023(16) -0.033(2)
C38 0.0472(18) 0.0227(17) 0.088(3) -0.0020(17) 0.0157(19) -0.0104(14)
C39 0.0389(18) 0.073(3) 0.057(2) 0.037(2) -0.0039(16) 0.0061(17)
C40 0.089(3) 0.039(2) 0.091(3) -0.022(2) 0.045(2) -0.0059(19)
C41 0.041(2) 0.049(2) 0.186(5) 0.022(3) 0.055(3) 0.0166(17)
Cu2 0.02099(14) 0.02447(16) 0.01982(15) 0.00300(13) -0.00418(12) 0.00049(11)
F1 0.0407(9) 0.0195(8) 0.0293(8) 0.0054(6) -0.0113(7) -0.0075(6)
F2 0.0396(9) 0.0354(10) 0.0276(8) 0.0027(7) -0.0110(7) -0.0049(7)
F3 0.0442(10) 0.0442(11) 0.0306(9) -0.0133(8) -0.0050(7) -0.0127(8)
F4 0.0515(10) 0.0213(9) 0.0497(10) -0.0105(8) 0.0008(8) -0.0130(7)
F5 0.0423(9) 0.0152(7) 0.0391(10) 0.0027(7) -0.0011(7) -0.0030(6)
F6 0.0265(8) 0.0383(9) 0.0253(8) -0.0034(7) 0.0004(6) 0.0080(6)
F7 0.0278(8) 0.0368(10) 0.0344(9) -0.0001(7) 0.0073(7) 0.0093(6)
F8 0.0281(8) 0.0397(10) 0.0466(11) 0.0027(8) -0.0056(7) 0.0122(7)
F9 0.0435(9) 0.0447(10) 0.0339(9) -0.0021(8) -0.0170(7) 0.0127(8)
F10 0.0377(8) 0.0301(9) 0.0259(8) -0.0050(7) -0.0027(7) 0.0075(7)
F11 0.0256(7) 0.0228(8) 0.0353(8) 0.0032(7) -0.0005(6) 0.0054(6)
F12 0.0259(7) 0.0299(9) 0.0489(10) -0.0071(8) 0.0070(7) 0.0046(7)
F13 0.0405(9) 0.0340(9) 0.0464(10) -0.0039(8) 0.0245(8) -0.0041(7)
F14 0.0570(11) 0.0280(9) 0.0413(10) 0.0145(8) 0.0238(8) 0.0025(8)
F15 0.0375(8) 0.0219(8) 0.0378(9) 0.0110(7) 0.0123(7) 0.0092(7)
Ge1 0.01619(11) 0.01489(11) 0.01801(12) 0.00259(11) -0.00130(10) -0.00149(9)
N1 0.0164(9) 0.0194(11) 0.0195(11) 0.0015(9) -0.0005(8) 0.0001(8)
P1 0.0221(3) 0.0250(4) 0.0245(3) 0.0046(3) -0.0057(3) -0.0001(3)
Si1 0.0175(3) 0.0210(4) 0.0270(4) 0.0054(3) 0.0017(3) -0.0020(3)
Si2 0.0201(3) 0.0176(4) 0.0198(3) 0.0009(3) -0.0018(3) -0.0029(3)
Si3 0.0282(4) 0.0289(4) 0.0348(4) -0.0076(3) 0.0006(3) -0.0116(3)
Si4 0.0191(3) 0.0324(4) 0.0325(4) 0.0038(3) -0.0050(3) -0.0069(3)
Si5 0.0288(4) 0.0275(5) 0.0848(7) 0.0058(5) 0.0235(4) 0.0044(3)
Si6 0.0303(4) 0.0458(5) 0.0289(4) 0.0142(4) -0.0007(3) -0.0101(4)
Si7 0.0291(4) 0.0340(4) 0.0206(4) 0.0082(3) -0.0022(3) -0.0037(3)
Si8 0.0220(3) 0.0191(4) 0.0341(4) 0.0012(3) 0.0028(3) 0.0024(3)

loop_
_atom_type_symbol
_atom_type_description
_atom_type_scat_dispersion_real
_atom_type_scat_dispersion_imag
_atom_type_scat_source
B B 0.0013 0.0007 'International Tables Vol C Tables 4.2.6.8 and 6.1.1.4'
H H 0.0000 0.0000 'International Tables Vol C Tables 4.2.6.8 and 6.1.1.4'
N N 0.0061 0.0033 'International Tables Vol C Tables 4.2.6.8 and 6.1.1.4'
F F 0.0171 0.0103 'International Tables Vol C Tables 4.2.6.8 and 6.1.1.4'
Si Si 0.0817 0.0704 'International Tables Vol C Tables 4.2.6.8 and 6.1.1.4'
P P 0.1023 0.0942 'International Tables Vol C Tables 4.2.6.8 and 6.1.1.4'
Cu Cu 0.3201 1.2651 'International Tables Vol C Tables 4.2.6.8 and 6.1.1.4'
Ge Ge 0.1547 1.8001 'International Tables Vol C Tables 4.2.6.8 and 6.1.1.4'
C C 0.0033 0.0016 'International Tables Vol C Tables 4.2.6.8 and 6.1.1.4'

loop_
_geom_angle_atom_site_label_1
_geom_angle_atom_site_label_2
_geom_angle_atom_site_label_3
_geom_angle
N1 B1 C7 103.49(18)
N1 B1 C1 110.71(19)
C7 B1 C1 114.6(2)
N1 B1 C13 106.46(19)
C7 B1 C13 115.4(2)
C1 B1 C13 105.92(18)
C2 C1 C6 112.9(2)
C2 C1 B1 129.5(2)
C6 C1 B1 117.4(2)
F1 C2 C3 116.0(2)
F1 C2 C1 119.9(2)
C3 C2 C1 124.1(2)
F2 C3 C2 121.0(2)
F2 C3 C4 118.9(2)
C2 C3 C4 120.1(2)
F3 C4 C5 120.7(2)
F3 C4 C3 120.3(2)
C5 C4 C3 118.9(2)
F4 C5 C4 120.1(2)
F4 C5 C6 120.4(2)
C4 C5 C6 119.5(2)
F5 C6 C5 117.4(2)
F5 C6 C1 118.0(2)
C5 C6 C1 124.6(2)
C8 C7 C12 113.4(2)
C8 C7 B1 120.0(2)
C12 C7 B1 126.4(2)
F10 C8 C9 116.3(2)
F10 C8 C7 119.1(2)
C9 C8 C7 124.6(2)
F9 C9 C10 119.8(2)
F9 C9 C8 120.6(2)
C10 C9 C8 119.5(2)
F8 C10 C9 120.9(2)
F8 C10 C11 119.8(2)
C9 C10 C11 119.3(2)
F7 C11 C10 119.7(2)
F7 C11 C12 120.4(2)
C10 C11 C12 119.8(2)
F6 C12 C11 115.7(2)
F6 C12 C7 120.9(2)
C11 C12 C7 123.4(2)
C14 C13 C18 113.7(2)
C14 C13 B1 120.1(2)
C18 C13 B1 126.0(2)
F11 C14 C15 116.4(2)
F11 C14 C13 119.2(2)
C15 C14 C13 124.4(2)
F12 C15 C16 119.8(2)
F12 C15 C14 120.6(2)
C16 C15 C14 119.6(2)
F13 C16 C15 120.9(2)
F13 C16 C17 120.3(2)
C15 C16 C17 118.9(2)
F14 C17 C18 120.5(2)
F14 C17 C16 119.8(2)
C18 C17 C16 119.7(2)
F15 C18 C17 115.7(2)
F15 C18 C13 120.7(2)
C17 C18 C13 123.6(2)
N1 C19 Ge1 168.68(19)
C21 C20 P1 117.1(2)
C23 C22 P1 112.98(18)
C25 C24 P1 113.18(18)
P1 Cu2 Ge1 176.97(2)
C19 Ge1 Cu2 98.02(6)
C19 Ge1 Si1 105.87(6)
Cu2 Ge1 Si1 122.07(2)
C19 Ge1 Si2 106.17(7)
Cu2 Ge1 Si2 114.23(2)
Si1 Ge1 Si2 108.43(2)
C19 N1 B1 178.6(2)
C20 P1 C24 105.75(14)
C20 P1 C22 105.70(13)
C24 P1 C22 104.00(13)
C20 P1 Cu2 108.98(9)
C24 P1 Cu2 115.61(9)
C22 P1 Cu2 115.91(10)
Si5 Si1 Si6 111.98(5)
Si5 Si1 Si4 113.13(4)
Si6 Si1 Si4 111.46(4)
Si5 Si1 Ge1 110.69(3)
Si6 Si1 Ge1 103.97(3)
Si4 Si1 Ge1 105.00(3)
Si7 Si2 Si3 110.11(4)
Si7 Si2 Si8 111.87(4)
Si3 Si2 Si8 113.77(4)
Si7 Si2 Ge1 117.44(4)
Si3 Si2 Ge1 102.25(3)
Si8 Si2 Ge1 100.95(3)
C38 Si3 C37 106.77(19)
C38 Si3 Si2 110.85(11)
C37 Si3 Si2 112.28(11)
C38 Si3 Si4 107.69(11)
C37 Si3 Si4 111.84(12)
Si2 Si3 Si4 107.36(4)
C34 Si4 C31 105.85(14)
C34 Si4 Si3 110.91(12)
C31 Si4 Si3 109.45(11)
C34 Si4 Si1 112.70(12)
C31 Si4 Si1 111.38(10)
Si3 Si4 Si1 106.59(4)
C27 Si5 C40 109.21(18)
C27 Si5 C41 108.0(2)
C40 Si5 C41 109.2(2)
C27 Si5 Si1 109.57(13)
C40 Si5 Si1 111.36(14)
C41 Si5 Si1 109.40(12)
C30 Si6 C33 108.35(16)
C30 Si6 C36 108.67(16)
C33 Si6 C36 108.20(15)
C30 Si6 Si1 110.81(12)
C33 Si6 Si1 109.12(12)
C36 Si6 Si1 111.61(11)
C35 Si7 C28 107.30(14)
C35 Si7 C39 109.72(16)
C28 Si7 C39 108.60(16)
C35 Si7 Si2 108.32(11)
C28 Si7 Si2 111.90(10)
C39 Si7 Si2 110.92(11)
C32 Si8 C26 110.43(13)
C32 Si8 C29 108.35(15)
C26 Si8 C29 106.89(13)
C32 Si8 Si2 112.90(11)
C26 Si8 Si2 107.43(9)
C29 Si8 Si2 110.69(9)

loop_
_geom_bond_atom_site_label_1
_geom_bond_atom_site_label_2
_geom_bond_distance
B1 N1 1.575(3)
B1 C7 1.630(3)
B1 C1 1.631(4)
B1 C13 1.647(4)
C1 C2 1.384(3)
C1 C6 1.400(3)
C2 F1 1.359(3)
C2 C3 1.370(4)
C3 F2 1.349(3)
C3 C4 1.372(4)
C4 F3 1.342(3)
C4 C5 1.366(4)
C5 F4 1.351(3)
C5 C6 1.368(4)
C6 F5 1.355(3)
C7 C8 1.387(3)
C7 C12 1.394(3)
C8 F10 1.358(3)
C8 C9 1.377(3)
C9 F9 1.353(3)
C9 C10 1.359(4)
C10 F8 1.345(3)
C10 C11 1.373(4)
C11 F7 1.344(3)
C11 C12 1.382(3)
C12 F6 1.342(3)
C13 C14 1.382(3)
C13 C18 1.393(3)
C14 F11 1.358(3)
C14 C15 1.373(3)
C15 F12 1.350(3)
C15 C16 1.368(4)
C16 F13 1.336(3)
C16 C17 1.382(4)
C17 F14 1.346(3)
C17 C18 1.374(3)
C18 F15 1.354(3)
C19 N1 1.143(3)
C19 Ge1 1.997(2)
C20 C21 1.517(4)
C20 P1 1.823(3)
C22 C23 1.518(4)
C22 P1 1.832(3)
C24 C25 1.521(4)
C24 P1 1.824(3)
C26 Si8 1.874(3)
C27 Si5 1.862(4)
C28 Si7 1.867(3)
C29 Si8 1.875(3)
C30 Si6 1.867(3)
C31 Si4 1.894(3)
C32 Si8 1.871(3)
C33 Si6 1.876(3)
C34 Si4 1.882(3)
C35 Si7 1.865(3)
C36 Si6 1.878(3)
C37 Si3 1.885(3)
C38 Si3 1.868(3)
C39 Si7 1.875(3)
C40 Si5 1.866(4)
C41 Si5 1.874(3)
Cu2 P1 2.2010(7)
Cu2 Ge1 2.3166(5)
Ge1 Si1 2.4102(8)
Ge1 Si2 2.4134(8)
Si1 Si5 2.3348(11)
Si1 Si6 2.3464(11)
Si1 Si4 2.3596(11)
Si2 Si7 2.3428(10)
Si2 Si3 2.3463(10)
Si2 Si8 2.3503(10)
Si3 Si4 2.3558(11)

loop_
_geom_torsion_atom_site_label_1
_geom_torsion_atom_site_label_2
_geom_torsion_atom_site_label_3
_geom_torsion_atom_site_label_4
_geom_torsion
N1 B1 C1 C2 -4.6(3)
C7 B1 C1 C2 -121.2(3)
C13 B1 C1 C2 110.4(3)
N1 B1 C1 C6 -178.72(19)
C7 B1 C1 C6 64.7(3)
C13 B1 C1 C6 -63.7(3)
C6 C1 C2 F1 -179.7(2)
B1 C1 C2 F1 6.0(4)
C6 C1 C2 C3 0.3(3)
B1 C1 C2 C3 -174.0(2)
F1 C2 C3 F2 -2.1(3)
C1 C2 C3 F2 177.9(2)
F1 C2 C3 C4 179.6(2)
C1 C2 C3 C4 -0.4(4)
F2 C3 C4 F3 -0.6(4)
C2 C3 C4 F3 177.7(2)
F2 C3 C4 C5 -178.0(2)
C2 C3 C4 C5 0.3(4)
F3 C4 C5 F4 1.2(4)
C3 C4 C5 F4 178.5(2)
F3 C4 C5 C6 -177.7(2)
C3 C4 C5 C6 -0.3(4)
F4 C5 C6 F5 0.6(3)
C4 C5 C6 F5 179.4(2)
F4 C5 C6 C1 -178.5(2)
C4 C5 C6 C1 0.3(4)
C2 C1 C6 F5 -179.4(2)
B1 C1 C6 F5 -4.4(3)
C2 C1 C6 C5 -0.3(3)
B1 C1 C6 C5 174.8(2)
N1 B1 C7 C8 64.8(3)
C1 B1 C7 C8 -174.5(2)
C13 B1 C7 C8 -51.1(3)
N1 B1 C7 C12 -110.1(3)
C1 B1 C7 C12 10.6(3)
C13 B1 C7 C12 134.1(2)
C12 C7 C8 F10 177.5(2)
B1 C7 C8 F10 2.1(3)
C12 C7 C8 C9 -0.4(4)
B1 C7 C8 C9 -175.9(2)
F10 C8 C9 F9 0.7(4)
C7 C8 C9 F9 178.7(2)
F10 C8 C9 C10 -177.9(2)
C7 C8 C9 C10 0.2(4)
F9 C9 C10 F8 1.2(4)
C8 C9 C10 F8 179.7(2)
F9 C9 C10 C11 -178.7(2)
C8 C9 C10 C11 -0.1(4)
F8 C10 C11 F7 1.5(4)
C9 C10 C11 F7 -178.6(2)
F8 C10 C11 C12 -179.5(2)
C9 C10 C11 C12 0.4(4)
F7 C11 C12 F6 -1.2(3)
C10 C11 C12 F6 179.9(2)
F7 C11 C12 C7 178.3(2)
C10 C11 C12 C7 -0.7(4)
C8 C7 C12 F6 -179.9(2)
B1 C7 C12 F6 -4.8(4)
C8 C7 C12 C11 0.7(3)
B1 C7 C12 C11 175.8(2)
N1 B1 C13 C14 49.3(3)
C7 B1 C13 C14 163.5(2)
C1 B1 C13 C14 -68.6(3)
N1 B1 C13 C18 -135.2(2)
C7 B1 C13 C18 -21.0(3)
C1 B1 C13 C18 106.9(3)
C18 C13 C14 F11 -178.1(2)
B1 C13 C14 F11 -2.0(3)
C18 C13 C14 C15 2.6(4)
B1 C13 C14 C15 178.6(2)
F11 C14 C15 F12 -2.3(3)
C13 C14 C15 F12 177.0(2)
F11 C14 C15 C16 178.2(2)
C13 C14 C15 C16 -2.5(4)
F12 C15 C16 F13 1.2(4)
C14 C15 C16 F13 -179.3(2)
F12 C15 C16 C17 -178.7(2)
C14 C15 C16 C17 0.8(4)
F13 C16 C17 F14 0.1(4)
C15 C16 C17 F14 -179.9(2)
F13 C16 C17 C18 -179.5(2)
C15 C16 C17 C18 0.5(4)
F14 C17 C18 F15 0.0(4)
C16 C17 C18 F15 179.6(2)
F14 C17 C18 C13 -179.8(2)
C16 C17 C18 C13 -0.2(4)
C14 C13 C18 F15 179.0(2)
B1 C13 C18 F15 3.2(4)
C14 C13 C18 C17 -1.2(4)
B1 C13 C18 C17 -177.0(2)
N1 C19 Ge1 Cu2 2.6(10)
N1 C19 Ge1 Si1 -124.1(10)
N1 C19 Ge1 Si2 120.8(10)
P1 Cu2 Ge1 C19 -24.9(5)
P1 Cu2 Ge1 Si1 89.6(5)
P1 Cu2 Ge1 Si2 -136.7(4)
Ge1 C19 N1 B1 156(9)
C7 B1 N1 C19 -12(10)
C1 B1 N1 C19 -135(10)
C13 B1 N1 C19 110(10)
C21 C20 P1 C24 -60.6(2)
C21 C20 P1 C22 49.3(2)
C21 C20 P1 Cu2 174.47(18)
C25 C24 P1 C20 -72.5(2)
C25 C24 P1 C22 176.3(2)
C25 C24 P1 Cu2 48.1(2)
C23 C22 P1 C20 61.7(2)
C23 C22 P1 C24 172.8(2)
C23 C22 P1 Cu2 -59.1(2)
Ge1 Cu2 P1 C20 -35.7(5)
Ge1 Cu2 P1 C24 -154.6(4)
Ge1 Cu2 P1 C22 83.4(5)
C19 Ge1 Si1 Si5 4.02(8)
Cu2 Ge1 Si1 Si5 -106.42(4)
Si2 Ge1 Si1 Si5 117.59(4)
C19 Ge1 Si1 Si6 124.43(7)
Cu2 Ge1 Si1 Si6 13.99(4)
Si2 Ge1 Si1 Si6 -122.00(4)
C19 Ge1 Si1 Si4 -118.38(7)
Cu2 Ge1 Si1 Si4 131.18(3)
Si2 Ge1 Si1 Si4 -4.81(4)
C19 Ge1 Si2 Si7 15.28(7)
Cu2 Ge1 Si2 Si7 122.13(3)
Si1 Ge1 Si2 Si7 -98.09(4)
C19 Ge1 Si2 Si3 135.89(7)
Cu2 Ge1 Si2 Si3 -117.26(3)
Si1 Ge1 Si2 Si3 22.52(4)
C19 Ge1 Si2 Si8 -106.59(7)
Cu2 Ge1 Si2 Si8 0.26(3)
Si1 Ge1 Si2 Si8 140.04(3)
Si7 Si2 Si3 C38 -149.20(13)
Si8 Si2 Si3 C38 -22.71(14)
Ge1 Si2 Si3 C38 85.23(13)
Si7 Si2 Si3 C37 -29.88(15)
Si8 Si2 Si3 C37 96.61(15)
Ge1 Si2 Si3 C37 -155.45(15)
Si7 Si2 Si3 Si4 93.43(5)
Si8 Si2 Si3 Si4 -140.08(4)
Ge1 Si2 Si3 Si4 -32.14(4)
C38 Si3 Si4 C34 148.07(16)
C37 Si3 Si4 C34 31.07(18)
Si2 Si3 Si4 C34 -92.52(12)
C38 Si3 Si4 C31 31.65(16)
C37 Si3 Si4 C31 -85.35(17)
Si2 Si3 Si4 C31 151.06(11)
C38 Si3 Si4 Si1 -88.92(12)
C37 Si3 Si4 Si1 154.08(14)
Si2 Si3 Si4 Si1 30.49(5)
Si5 Si1 Si4 C34 -14.00(12)
Si6 Si1 Si4 C34 -141.24(12)
Ge1 Si1 Si4 C34 106.81(12)
Si5 Si1 Si4 C31 104.79(11)
Si6 Si1 Si4 C31 -22.45(11)
Ge1 Si1 Si4 C31 -134.41(11)
Si5 Si1 Si4 Si3 -135.88(4)
Si6 Si1 Si4 Si3 96.88(5)
Ge1 Si1 Si4 Si3 -15.08(4)
Si6 Si1 Si5 C27 -179.39(11)
Si4 Si1 Si5 C27 53.64(12)
Ge1 Si1 Si5 C27 -63.87(12)
Si6 Si1 Si5 C40 -58.46(13)
Si4 Si1 Si5 C40 174.57(13)
Ge1 Si1 Si5 C40 57.05(14)
Si6 Si1 Si5 C41 62.4(2)
Si4 Si1 Si5 C41 -64.6(2)
Ge1 Si1 Si5 C41 177.9(2)
Si5 Si1 Si6 C30 57.87(13)
Si4 Si1 Si6 C30 -174.27(13)
Ge1 Si1 Si6 C30 -61.67(13)
Si5 Si1 Si6 C33 177.09(11)
Si4 Si1 Si6 C33 -55.05(11)
Ge1 Si1 Si6 C33 57.56(11)
Si5 Si1 Si6 C36 -63.38(14)
Si4 Si1 Si6 C36 64.48(14)
Ge1 Si1 Si6 C36 177.08(13)
Si3 Si2 Si7 C35 72.12(11)
Si8 Si2 Si7 C35 -55.42(11)
Ge1 Si2 Si7 C35 -171.47(11)
Si3 Si2 Si7 C28 -169.80(11)
Si8 Si2 Si7 C28 62.66(11)
Ge1 Si2 Si7 C28 -53.39(11)
Si3 Si2 Si7 C39 -48.35(15)
Si8 Si2 Si7 C39 -175.90(15)
Ge1 Si2 Si7 C39 68.05(15)
Si7 Si2 Si8 C32 56.91(12)
Si3 Si2 Si8 C32 -68.65(12)
Ge1 Si2 Si8 C32 -177.39(11)
Si7 Si2 Si8 C26 -65.08(10)
Si3 Si2 Si8 C26 169.37(10)
Ge1 Si2 Si8 C26 60.62(9)
Si7 Si2 Si8 C29 178.56(11)
Si3 Si2 Si8 C29 53.00(12)
Ge1 Si2 Si8 C29 -55.74(11)

loop_
_platon_squeeze_void_nr
_platon_squeeze_void_average_x
_platon_squeeze_void_average_y
_platon_squeeze_void_average_z
_platon_squeeze_void_volume
_platon_squeeze_void_count_electrons
_platon_squeeze_void_content
1 0.442 0.218 0.743 9 0 ' '
2 0.942 0.282 0.743 9 0 ' '
3 0.058 0.718 0.243 9 0 ' '
4 0.558 0.782 0.243 9 0 ' '
